data_7103102
loop_
_publ_author_name
'Gillon, Bronwyn H'
'Patrick, Brian O'
'Gates, Derek P'

_publ_section_title
;
 Macromolecular complexation of poly(methylenephosphine) to gold(I): a
 facile route to highly metallated polymers.
;
_journal_issue 18
_journal_name_full 'Chemical communications (Cambridge, England)'
_journal_page_first 2161
_journal_page_last 2163
_journal_paper_doi 10.1039/b719199e
_journal_year 2008
_chemical_formula_sum 'C23.5 H26 Au Cl2 P'
_chemical_formula_weight 607.28
_chemical_name_systematic
;
?
;
_space_group_IT_number 15
_symmetry_cell_setting monoclinic
_symmetry_space_group_name_Hall '-C 2yc'
_symmetry_space_group_name_H-M 'C 1 2/c 1'
_atom_sites_solution_hydrogens geom
_atom_sites_solution_primary direct
_atom_sites_solution_secondary difmap
_audit_creation_method SHELXL-97
_cell_angle_alpha 90.00
_cell_angle_beta 93.431(4)
_cell_angle_gamma 90.00
_cell_formula_units_Z 8
_cell_length_a 17.0306(13)
_cell_length_b 7.7689(5)
_cell_length_c 35.310(3)
_cell_measurement_reflns_used 5069
_cell_measurement_temperature 173(2)
_cell_measurement_theta_max 27.70
_cell_measurement_theta_min 2.31
_cell_volume 4663.5(6)
_computing_structure_refinement 'SHELXL-97 (Sheldrick, 1997)'
_diffrn_ambient_temperature 173(2)
_diffrn_measured_fraction_theta_full 0.997
_diffrn_measured_fraction_theta_max 0.997
_diffrn_measurement_device_type 'Bruker X8 APEX'
_diffrn_measurement_method 'area detector'
_diffrn_radiation_monochromator graphite
_diffrn_radiation_source 'fine-focus sealed tube'
_diffrn_radiation_type MoK\a
_diffrn_radiation_wavelength 0.71073
_diffrn_reflns_av_R_equivalents 0.0524
_diffrn_reflns_av_sigmaI/netI 0.0480
_diffrn_reflns_limit_h_max 22
_diffrn_reflns_limit_h_min -22
_diffrn_reflns_limit_k_max 10
_diffrn_reflns_limit_k_min -10
_diffrn_reflns_limit_l_max 46
_diffrn_reflns_limit_l_min -46
_diffrn_reflns_number 30781
_diffrn_reflns_theta_full 27.85
_diffrn_reflns_theta_max 27.85
_diffrn_reflns_theta_min 2.31
_exptl_absorpt_coefficient_mu 6.613
_exptl_absorpt_correction_T_max 0.516
_exptl_absorpt_correction_T_min 0.212
_exptl_absorpt_correction_type multi-scan
_exptl_crystal_colour colourless
_exptl_crystal_density_diffrn 1.730
_exptl_crystal_density_method 'not measured'
_exptl_crystal_description needle
_exptl_crystal_F_000 2360
_exptl_crystal_size_max 0.35
_exptl_crystal_size_mid 0.35
_exptl_crystal_size_min 0.10
_refine_diff_density_max 1.194
_refine_diff_density_min -2.182
_refine_diff_density_rms 0.176
_refine_ls_extinction_method none
_refine_ls_goodness_of_fit_ref 1.062
_refine_ls_hydrogen_treatment constr
_refine_ls_matrix_type full
_refine_ls_number_parameters 253
_refine_ls_number_reflns 5534
_refine_ls_number_restraints 0
_refine_ls_restrained_S_all 1.062
_refine_ls_R_factor_all 0.0369
_refine_ls_R_factor_gt 0.0304
_refine_ls_shift/su_max 0.003
_refine_ls_shift/su_mean 0.000
_refine_ls_structure_factor_coef Fsqd
_refine_ls_weighting_details 'calc w=1/[\s^2^(Fo^2^)+(0.0151P)^2^+23.3792P] where P=(Fo^2^+2Fc^2^)/3'
_refine_ls_weighting_scheme calc
_refine_ls_wR_factor_gt 0.0696
_refine_ls_wR_factor_ref 0.0722
_reflns_number_gt 4910
_reflns_number_total 5534
_reflns_threshold_expression >2sigma(I)
_cod_data_source_file b719199e.txt
_cod_data_source_block dg030
_cod_original_sg_symbol_H-M 'C 2/c'
_cod_original_formula_sum 'C23.50 H26 Au Cl2 P'
_cod_database_code 7103102

loop_
_symmetry_equiv_pos_as_xyz
'x, y, z'
'-x, y, -z+1/2'
'x+1/2, y+1/2, z'
'-x+1/2, y+1/2, -z+1/2'
'-x, -y, -z'
'x, -y, z-1/2'
'-x+1/2, -y+1/2, -z'
'x+1/2, -y+1/2, z-1/2'

loop_
_atom_site_label
_atom_site_type_symbol
_atom_site_fract_x
_atom_site_fract_y
_atom_site_fract_z
_atom_site_U_iso_or_equiv
_atom_site_adp_type
_atom_site_occupancy
_atom_site_symmetry_multiplicity
_atom_site_calc_flag
_atom_site_refinement_flags
_atom_site_disorder_assembly
_atom_site_disorder_group
C1 C 0.6344(2) 0.1318(5) 0.08261(11) 0.0197(8) Uani 1 1 d . . .
C2 C 0.6773(2) 0.0940(5) 0.05037(11) 0.0240(8) Uani 1 1 d . . .
C3 C 0.6426(3) 0.1290(6) 0.01414(13) 0.0337(10) Uani 1 1 d . . .
H3 H 0.6718 0.1050 -0.0074 0.040 Uiso 1 1 calc R . .
C4 C 0.5677(3) 0.1972(7) 0.00838(14) 0.0372(11) Uani 1 1 d . . .
C5 C 0.5247(3) 0.2227(6) 0.04018(14) 0.0355(11) Uani 1 1 d . . .
H5 H 0.4722 0.2636 0.0366 0.043 Uiso 1 1 calc R . .
C6 C 0.5553(2) 0.1908(5) 0.07712(12) 0.0242(8) Uani 1 1 d . . .
C7 C 0.7586(3) 0.0128(6) 0.05149(13) 0.0324(10) Uani 1 1 d . . .
H7A H 0.7686 -0.0326 0.0263 0.049 Uiso 1 1 calc R . .
H7B H 0.7613 -0.0812 0.0700 0.049 Uiso 1 1 calc R . .
H7C H 0.7983 0.0999 0.0588 0.049 Uiso 1 1 calc R . .
C8 C 0.5317(4) 0.2353(9) -0.03132(16) 0.0558(16) Uani 1 1 d . . .
H8A H 0.4810 0.1763 -0.0350 0.084 Uiso 1 1 calc R . .
H8B H 0.5672 0.1944 -0.0502 0.084 Uiso 1 1 calc R . .
H8C H 0.5239 0.3597 -0.0342 0.084 Uiso 1 1 calc R . .
C9 C 0.4990(3) 0.2202(7) 0.10844(14) 0.0364(11) Uani 1 1 d . . .
H9A H 0.5066 0.3365 0.1187 0.055 Uiso 1 1 calc R . .
H9B H 0.5096 0.1356 0.1287 0.055 Uiso 1 1 calc R . .
H9C H 0.4447 0.2073 0.0980 0.055 Uiso 1 1 calc R . .
C10 C 0.6455(2) 0.2925(5) 0.16000(12) 0.0251(8) Uani 1 1 d . . .
H10A H 0.6367 0.3958 0.1444 0.038 Uiso 1 1 calc R . .
H10B H 0.6840 0.3180 0.1810 0.038 Uiso 1 1 calc R . .
H10C H 0.5958 0.2565 0.1702 0.038 Uiso 1 1 calc R . .
C11 C 0.6479(2) -0.0874(5) 0.15162(10) 0.0178(7) Uani 1 1 d . . .
H11 H 0.5901 -0.0942 0.1451 0.021 Uiso 1 1 calc R . .
C12 C 0.6590(2) -0.0950(5) 0.19492(11) 0.0193(8) Uani 1 1 d . . .
C13 C 0.7216(3) -0.0152(6) 0.21593(12) 0.0281(9) Uani 1 1 d . . .
H13 H 0.7612 0.0428 0.2031 0.034 Uiso 1 1 calc R . .
C14 C 0.7259(3) -0.0204(6) 0.25545(12) 0.0316(10) Uani 1 1 d . . .
H14 H 0.7679 0.0362 0.2693 0.038 Uiso 1 1 calc R . .
C15 C 0.6697(3) -0.1072(6) 0.27473(13) 0.0301(10) Uani 1 1 d . . .
H15 H 0.6723 -0.1087 0.3017 0.036 Uiso 1 1 calc R . .
C16 C 0.6090(3) -0.1927(6) 0.25407(13) 0.0302(10) Uani 1 1 d . . .
H16 H 0.5712 -0.2560 0.2670 0.036 Uiso 1 1 calc R . .
C17 C 0.6037(2) -0.1857(6) 0.21473(13) 0.0270(9) Uani 1 1 d . . .
H17 H 0.5617 -0.2434 0.2011 0.032 Uiso 1 1 calc R . .
C18 C 0.6858(2) -0.2338(5) 0.13047(11) 0.0211(8) Uani 1 1 d . . .
C19 C 0.7611(2) -0.2940(5) 0.14128(12) 0.0242(8) Uani 1 1 d . . .
H19 H 0.7881 -0.2511 0.1636 0.029 Uiso 1 1 calc R . .
C20 C 0.7969(3) -0.4181(6) 0.11901(13) 0.0292(9) Uani 1 1 d . . .
H20 H 0.8485 -0.4574 0.1262 0.035 Uiso 1 1 calc R . .
C21 C 0.7578(3) -0.4828(6) 0.08695(14) 0.0349(11) Uani 1 1 d . . .
H21 H 0.7827 -0.5662 0.0720 0.042 Uiso 1 1 calc R . .
C22 C 0.6824(3) -0.4272(6) 0.07623(13) 0.0325(10) Uani 1 1 d . . .
H22 H 0.6555 -0.4729 0.0541 0.039 Uiso 1 1 calc R . .
C23 C 0.6458(2) -0.3039(5) 0.09804(12) 0.0242(8) Uani 1 1 d . . .
H23 H 0.5938 -0.2673 0.0909 0.029 Uiso 1 1 calc R . .
C24 C 0.5000 0.2194(12) 0.2500 0.088(4) Uani 1 2 d S . .
H24A H 0.4591 0.1443 0.2600 0.105 Uiso 0.50 1 calc PR . .
H24B H 0.5409 0.1443 0.2400 0.105 Uiso 0.50 1 calc PR . .
P1 P 0.68295(6) 0.11904(12) 0.13089(3) 0.01657(19) Uani 1 1 d . . .
Cl1 Cl 0.94922(6) 0.18903(16) 0.13835(3) 0.0335(2) Uani 1 1 d . . .
Cl2 Cl 0.45736(12) 0.3444(2) 0.21263(6) 0.0735(5) Uani 1 1 d . . .
Au1 Au 0.815254(8) 0.143431(19) 0.133737(4) 0.01969(6) Uani 1 1 d . . .

loop_
_atom_site_aniso_label
_atom_site_aniso_U_11
_atom_site_aniso_U_22
_atom_site_aniso_U_33
_atom_site_aniso_U_23
_atom_site_aniso_U_13
_atom_site_aniso_U_12
C1 0.0215(18) 0.022(2) 0.0160(19) 0.0034(15) -0.0005(15) -0.0042(14)
C2 0.033(2) 0.027(2) 0.0118(18) 0.0010(15) 0.0011(16) -0.0061(17)
C3 0.044(3) 0.043(3) 0.014(2) 0.0037(18) 0.0016(18) -0.012(2)
C4 0.046(3) 0.042(3) 0.022(2) 0.010(2) -0.013(2) -0.013(2)
C5 0.031(2) 0.039(3) 0.035(3) 0.013(2) -0.010(2) -0.005(2)
C6 0.0233(19) 0.025(2) 0.024(2) 0.0035(17) -0.0043(16) -0.0022(16)
C7 0.038(2) 0.038(3) 0.022(2) -0.0041(19) 0.0108(19) -0.004(2)
C8 0.065(4) 0.070(4) 0.030(3) 0.017(3) -0.018(3) -0.009(3)
C9 0.023(2) 0.053(3) 0.034(3) 0.007(2) 0.0023(19) 0.004(2)
C10 0.030(2) 0.025(2) 0.021(2) -0.0056(17) 0.0068(16) 0.0020(17)
C11 0.0197(17) 0.0204(19) 0.0135(18) 0.0022(15) 0.0010(14) -0.0039(15)
C12 0.0231(18) 0.0209(19) 0.0141(18) 0.0002(15) 0.0009(14) 0.0008(15)
C13 0.032(2) 0.033(2) 0.018(2) 0.0047(17) -0.0022(17) -0.0111(18)
C14 0.044(3) 0.032(2) 0.018(2) 0.0046(17) -0.0057(19) -0.0094(19)
C15 0.043(3) 0.031(2) 0.016(2) 0.0049(17) 0.0042(18) 0.0078(19)
C16 0.028(2) 0.041(3) 0.022(2) 0.0088(19) 0.0070(17) -0.0016(18)
C17 0.0230(19) 0.035(2) 0.023(2) 0.0045(18) 0.0026(16) -0.0037(17)
C18 0.0243(19) 0.023(2) 0.0161(19) 0.0036(15) 0.0024(15) -0.0061(15)
C19 0.0245(19) 0.021(2) 0.027(2) 0.0023(17) 0.0053(16) -0.0035(16)
C20 0.029(2) 0.027(2) 0.031(2) 0.0126(19) 0.0063(18) -0.0001(18)
C21 0.048(3) 0.025(2) 0.034(3) 0.0037(19) 0.022(2) 0.001(2)
C22 0.054(3) 0.024(2) 0.019(2) 0.0025(18) 0.0053(19) -0.008(2)
C23 0.028(2) 0.025(2) 0.020(2) 0.0014(16) 0.0029(16) -0.0036(16)
C24 0.180(13) 0.043(5) 0.042(6) 0.000 0.022(7) 0.000
P1 0.0182(4) 0.0201(5) 0.0115(4) 0.0015(4) 0.0015(3) -0.0013(4)
Cl1 0.0184(5) 0.0505(7) 0.0317(6) -0.0008(5) 0.0020(4) -0.0045(4)
Cl2 0.0732(11) 0.0821(13) 0.0666(12) 0.0027(9) 0.0163(9) 0.0198(9)
Au1 0.01851(8) 0.02367(9) 0.01700(9) 0.00066(6) 0.00201(5) -0.00242(6)

loop_
_atom_type_symbol
_atom_type_description
_atom_type_scat_dispersion_real
_atom_type_scat_dispersion_imag
_atom_type_scat_source
C C 0.0033 0.0016 'International Tables Vol C Tables 4.2.6.8 and 6.1.1.4'
H H 0.0000 0.0000 'International Tables Vol C Tables 4.2.6.8 and 6.1.1.4'
P P 0.1023 0.0942 'International Tables Vol C Tables 4.2.6.8 and 6.1.1.4'
Cl Cl 0.1484 0.1585 'International Tables Vol C Tables 4.2.6.8 and 6.1.1.4'
Au Au -2.0133 8.8022 'International Tables Vol C Tables 4.2.6.8 and 6.1.1.4'

loop_
_geom_angle_atom_site_label_1
_geom_angle_atom_site_label_2
_geom_angle_atom_site_label_3
_geom_angle
_geom_angle_site_symmetry_1
_geom_angle_site_symmetry_3
_geom_angle_publ_flag
C2 C1 C6 119.0(4) . . ?
C2 C1 P1 120.3(3) . . ?
C6 C1 P1 120.6(3) . . ?
C3 C2 C1 118.9(4) . . ?
C3 C2 C7 115.9(4) . . ?
C1 C2 C7 125.2(4) . . ?
C4 C3 C2 122.8(5) . . ?
C4 C3 H3 118.6 . . ?
C2 C3 H3 118.6 . . ?
C3 C4 C5 117.5(4) . . ?
C3 C4 C8 121.7(5) . . ?
C5 C4 C8 120.8(5) . . ?
C4 C5 C6 122.9(4) . . ?
C4 C5 H5 118.6 . . ?
C6 C5 H5 118.6 . . ?
C5 C6 C1 118.7(4) . . ?
C5 C6 C9 115.8(4) . . ?
C1 C6 C9 125.5(4) . . ?
C2 C7 H7A 109.5 . . ?
C2 C7 H7B 109.5 . . ?
H7A C7 H7B 109.5 . . ?
C2 C7 H7C 109.5 . . ?
H7A C7 H7C 109.5 . . ?
H7B C7 H7C 109.5 . . ?
C4 C8 H8A 109.5 . . ?
C4 C8 H8B 109.5 . . ?
H8A C8 H8B 109.5 . . ?
C4 C8 H8C 109.5 . . ?
H8A C8 H8C 109.5 . . ?
H8B C8 H8C 109.5 . . ?
C6 C9 H9A 109.5 . . ?
C6 C9 H9B 109.5 . . ?
H9A C9 H9B 109.5 . . ?
C6 C9 H9C 109.5 . . ?
H9A C9 H9C 109.5 . . ?
H9B C9 H9C 109.5 . . ?
P1 C10 H10A 109.5 . . ?
P1 C10 H10B 109.5 . . ?
H10A C10 H10B 109.5 . . ?
P1 C10 H10C 109.5 . . ?
H10A C10 H10C 109.5 . . ?
H10B C10 H10C 109.5 . . ?
C18 C11 C12 115.5(3) . . ?
C18 C11 P1 107.1(3) . . ?
C12 C11 P1 113.6(3) . . ?
C18 C11 H11 106.7 . . ?
C12 C11 H11 106.7 . . ?
P1 C11 H11 106.7 . . ?
C17 C12 C13 118.1(4) . . ?
C17 C12 C11 118.2(3) . . ?
C13 C12 C11 123.7(4) . . ?
C14 C13 C12 120.6(4) . . ?
C14 C13 H13 119.7 . . ?
C12 C13 H13 119.7 . . ?
C15 C14 C13 120.7(4) . . ?
C15 C14 H14 119.7 . . ?
C13 C14 H14 119.7 . . ?
C14 C15 C16 119.1(4) . . ?
C14 C15 H15 120.4 . . ?
C16 C15 H15 120.4 . . ?
C17 C16 C15 120.5(4) . . ?
C17 C16 H16 119.8 . . ?
C15 C16 H16 119.8 . . ?
C16 C17 C12 121.0(4) . . ?
C16 C17 H17 119.5 . . ?
C12 C17 H17 119.5 . . ?
C19 C18 C23 119.0(4) . . ?
C19 C18 C11 121.6(3) . . ?
C23 C18 C11 119.3(3) . . ?
C18 C19 C20 119.9(4) . . ?
C18 C19 H19 120.0 . . ?
C20 C19 H19 120.0 . . ?
C21 C20 C19 120.5(4) . . ?
C21 C20 H20 119.8 . . ?
C19 C20 H20 119.8 . . ?
C20 C21 C22 120.4(4) . . ?
C20 C21 H21 119.8 . . ?
C22 C21 H21 119.8 . . ?
C21 C22 C23 119.9(4) . . ?
C21 C22 H22 120.0 . . ?
C23 C22 H22 120.0 . . ?
C22 C23 C18 120.2(4) . . ?
C22 C23 H23 119.9 . . ?
C18 C23 H23 119.9 . . ?
Cl2 C24 Cl2 113.0(5) 2_655 . ?
Cl2 C24 H24A 109.0 2_655 . ?
Cl2 C24 H24A 109.0 . . ?
Cl2 C24 H24B 109.0 2_655 . ?
Cl2 C24 H24B 109.0 . . ?
H24A C24 H24B 107.8 . . ?
C10 P1 C1 109.01(19) . . ?
C10 P1 C11 106.29(19) . . ?
C1 P1 C11 105.69(17) . . ?
C10 P1 Au1 107.06(14) . . ?
C1 P1 Au1 115.20(13) . . ?
C11 P1 Au1 113.22(12) . . ?
P1 Au1 Cl1 175.69(4) . . ?

loop_
_geom_bond_atom_site_label_1
_geom_bond_atom_site_label_2
_geom_bond_distance
_geom_bond_site_symmetry_2
_geom_bond_publ_flag
C1 C2 1.419(6) . ?
C1 C6 1.426(5) . ?
C1 P1 1.852(4) . ?
C2 C3 1.403(6) . ?
C2 C7 1.520(6) . ?
C3 C4 1.385(7) . ?
C3 H3 0.9500 . ?
C4 C5 1.391(7) . ?
C4 C8 1.525(6) . ?
C5 C6 1.398(6) . ?
C5 H5 0.9500 . ?
C6 C9 1.523(6) . ?
C7 H7A 0.9800 . ?
C7 H7B 0.9800 . ?
C7 H7C 0.9800 . ?
C8 H8A 0.9800 . ?
C8 H8B 0.9800 . ?
C8 H8C 0.9800 . ?
C9 H9A 0.9800 . ?
C9 H9B 0.9800 . ?
C9 H9C 0.9800 . ?
C10 P1 1.833(4) . ?
C10 H10A 0.9800 . ?
C10 H10B 0.9800 . ?
C10 H10C 0.9800 . ?
C11 C18 1.525(6) . ?
C11 C12 1.531(5) . ?
C11 P1 1.875(4) . ?
C11 H11 1.0000 . ?
C12 C17 1.398(6) . ?
C12 C13 1.405(5) . ?
C13 C14 1.394(6) . ?
C13 H13 0.9500 . ?
C14 C15 1.383(6) . ?
C14 H14 0.9500 . ?
C15 C16 1.396(7) . ?
C15 H15 0.9500 . ?
C16 C17 1.388(6) . ?
C16 H16 0.9500 . ?
C17 H17 0.9500 . ?
C18 C19 1.397(6) . ?
C18 C23 1.406(6) . ?
C19 C20 1.406(6) . ?
C19 H19 0.9500 . ?
C20 C21 1.374(7) . ?
C20 H20 0.9500 . ?
C21 C22 1.387(7) . ?
C21 H21 0.9500 . ?
C22 C23 1.399(6) . ?
C22 H22 0.9500 . ?
C23 H23 0.9500 . ?
C24 Cl2 1.760(6) 2_655 ?
C24 Cl2 1.760(6) . ?
C24 H24A 0.9900 . ?
C24 H24B 0.9900 . ?
P1 Au1 2.2574(10) . ?
Cl1 Au1 2.3050(10) . ?

loop_
_geom_torsion_atom_site_label_1
_geom_torsion_atom_site_label_2
_geom_torsion_atom_site_label_3
_geom_torsion_atom_site_label_4
_geom_torsion
_geom_torsion_site_symmetry_1
_geom_torsion_site_symmetry_2
_geom_torsion_site_symmetry_3
_geom_torsion_site_symmetry_4
_geom_torsion_publ_flag
C6 C1 C2 C3 5.1(6) . . . . ?
P1 C1 C2 C3 -170.7(3) . . . . ?
C6 C1 C2 C7 -173.3(4) . . . . ?
P1 C1 C2 C7 10.9(6) . . . . ?
C1 C2 C3 C4 -0.8(7) . . . . ?
C7 C2 C3 C4 177.7(4) . . . . ?
C2 C3 C4 C5 -3.3(7) . . . . ?
C2 C3 C4 C8 179.5(5) . . . . ?
C3 C4 C5 C6 3.3(7) . . . . ?
C8 C4 C5 C6 -179.5(5) . . . . ?
C4 C5 C6 C1 0.9(7) . . . . ?
C4 C5 C6 C9 -178.1(5) . . . . ?
C2 C1 C6 C5 -5.1(6) . . . . ?
P1 C1 C6 C5 170.7(3) . . . . ?
C2 C1 C6 C9 173.7(4) . . . . ?
P1 C1 C6 C9 -10.4(6) . . . . ?
C18 C11 C12 C17 -88.8(4) . . . . ?
P1 C11 C12 C17 147.0(3) . . . . ?
C18 C11 C12 C13 91.5(5) . . . . ?
P1 C11 C12 C13 -32.7(5) . . . . ?
C17 C12 C13 C14 -2.8(6) . . . . ?
C11 C12 C13 C14 176.9(4) . . . . ?
C12 C13 C14 C15 1.4(7) . . . . ?
C13 C14 C15 C16 1.2(7) . . . . ?
C14 C15 C16 C17 -2.2(7) . . . . ?
C15 C16 C17 C12 0.7(7) . . . . ?
C13 C12 C17 C16 1.8(6) . . . . ?
C11 C12 C17 C16 -177.9(4) . . . . ?
C12 C11 C18 C19 -42.4(5) . . . . ?
P1 C11 C18 C19 85.1(4) . . . . ?
C12 C11 C18 C23 141.1(4) . . . . ?
P1 C11 C18 C23 -91.3(4) . . . . ?
C23 C18 C19 C20 2.4(6) . . . . ?
C11 C18 C19 C20 -174.1(4) . . . . ?
C18 C19 C20 C21 -1.0(6) . . . . ?
C19 C20 C21 C22 -0.3(7) . . . . ?
C20 C21 C22 C23 0.3(7) . . . . ?
C21 C22 C23 C18 1.0(6) . . . . ?
C19 C18 C23 C22 -2.4(6) . . . . ?
C11 C18 C23 C22 174.2(4) . . . . ?
C2 C1 P1 C10 142.9(3) . . . . ?
C6 C1 P1 C10 -32.9(4) . . . . ?
C2 C1 P1 C11 -103.2(3) . . . . ?
C6 C1 P1 C11 81.0(3) . . . . ?
C2 C1 P1 Au1 22.5(4) . . . . ?
C6 C1 P1 Au1 -153.2(3) . . . . ?
C18 C11 P1 C10 -174.1(3) . . . . ?
C12 C11 P1 C10 -45.4(3) . . . . ?
C18 C11 P1 C1 70.2(3) . . . . ?
C12 C11 P1 C1 -161.1(3) . . . . ?
C18 C11 P1 Au1 -56.8(3) . . . . ?
C12 C11 P1 Au1 71.9(3) . . . . ?
C10 P1 Au1 Cl1 -16.4(5) . . . . ?
C1 P1 Au1 Cl1 105.0(5) . . . . ?
C11 P1 Au1 Cl1 -133.2(5) . . . . ?
